data_4110061
loop_
_publ_author_name
'Masakazu Hirotsu'
'Philip P. Fontaine'
'Peter Y. Zavalij'
'Lawrence R. Sita'

_publ_section_title
;
 Extreme N\\tbN Bond Elongation and Facile N-Atom Functionalization
 Reactions within Two Structurally Versatile New Families of Group 4
 Bimetallic "Side-on-Bridged" Dinitrogen Complexes for Zirconium and
 Hafnium
;
_journal_name_full 'Journal of the American Chemical Society'
_journal_page_first 12690
_journal_page_last 12692
_journal_paper_doi 10.1021/ja0752989
_journal_volume 129
_journal_year 2007
_chemical_formula_moiety 'C32 H56 Hf2 N6'
_chemical_formula_sum 'C32 H56 Hf2 N6'
_chemical_formula_weight 881.81
_chemical_name_common cmpd_6
_chemical_name_systematic ?
_space_group_IT_number 14
_symmetry_cell_setting monoclinic
_symmetry_space_group_name_Hall '-P 2yn'
_symmetry_space_group_name_H-M 'P 1 21/n 1'
_atom_sites_solution_hydrogens geom
_atom_sites_solution_primary direct
_atom_sites_solution_secondary difmap
_audit_creation_method 'SHELXL-97 & ZCIF'
_cell_angle_alpha 90.00
_cell_angle_beta 96.2920(10)
_cell_angle_gamma 90.00
_cell_formula_units_Z 4
_cell_length_a 12.7984(9)
_cell_length_b 16.6686(11)
_cell_length_c 17.2329(12)
_cell_measurement_reflns_used 6695
_cell_measurement_temperature 220(2)
_cell_measurement_theta_max 28.3
_cell_measurement_theta_min 2.2
_cell_volume 3654.2(4)
_computing_cell_refinement 'SAINT (Bruker, 1999)'
_computing_data_collection 'SMART (Bruker, 1999)'
_computing_data_reduction SAINT
_computing_molecular_graphics 'XSHEL (Bruker, 1999)'
_computing_publication_material SHELXL-97
_computing_structure_refinement 'SHELXL-97 (Sheldrick, 1997)'
_computing_structure_solution 'SHELXS-97 (Sheldrick, 1990)'
_diffrn_ambient_temperature 220(2)
_diffrn_detector 'CCD area detector'
_diffrn_detector_area_resol_mean 8.33
_diffrn_detector_type 'Bruker Smart1000'
_diffrn_measured_fraction_theta_full 0.998
_diffrn_measured_fraction_theta_max 0.998
_diffrn_measurement_details 366,366,366,366,366,366
_diffrn_measurement_device_type 'three-circle diffractometer'
_diffrn_measurement_method '\w and \f scans'
_diffrn_measurement_specimen_support 'glass capillary'
_diffrn_orient_matrix_type standard
_diffrn_orient_matrix_UB_11 0.0342482
_diffrn_orient_matrix_UB_12 0.0365902
_diffrn_orient_matrix_UB_13 -0.0356263
_diffrn_orient_matrix_UB_21 0.0249025
_diffrn_orient_matrix_UB_22 -0.0475322
_diffrn_orient_matrix_UB_23 -0.0282333
_diffrn_orient_matrix_UB_31 -0.0662296
_diffrn_orient_matrix_UB_32 0.0010424
_diffrn_orient_matrix_UB_33 -0.0366325
_diffrn_radiation_monochromator graphite
_diffrn_radiation_source 'fine-focus sealed tube'
_diffrn_radiation_type MoK\a
_diffrn_radiation_wavelength 0.71073
_diffrn_reflns_av_R_equivalents 0.0458
_diffrn_reflns_av_sigmaI/netI 0.0255
_diffrn_reflns_limit_h_max 16
_diffrn_reflns_limit_h_min -16
_diffrn_reflns_limit_k_max 21
_diffrn_reflns_limit_k_min -21
_diffrn_reflns_limit_l_max 22
_diffrn_reflns_limit_l_min -22
_diffrn_reflns_number 63069
_diffrn_reflns_theta_full 27.50
_diffrn_reflns_theta_max 27.50
_diffrn_reflns_theta_min 2.43
_diffrn_source_current 30
_diffrn_source_voltage 50
_diffrn_standards_decay_% 0
_exptl_absorpt_coefficient_mu 5.705
_exptl_absorpt_correction_T_max 0.710
_exptl_absorpt_correction_T_min 0.349
_exptl_absorpt_correction_type multi-scan
_exptl_absorpt_process_details 'SADABS (Sheldrick, 1996)'
_exptl_crystal_colour dark-red
_exptl_crystal_density_diffrn 1.603
_exptl_crystal_density_method not-measured
_exptl_crystal_description prism
_exptl_crystal_F_000 1736
_exptl_crystal_id cmpd_6
_exptl_crystal_size_max 0.305
_exptl_crystal_size_mid 0.135
_exptl_crystal_size_min 0.060
_refine_diff_density_max 1.667
_refine_diff_density_min -0.867
_refine_diff_density_rms 0.127
_refine_ls_extinction_method none
_refine_ls_goodness_of_fit_ref 1.000
_refine_ls_hydrogen_treatment constr
_refine_ls_matrix_type full
_refine_ls_number_parameters 408
_refine_ls_number_reflns 8387
_refine_ls_number_restraints 100
_refine_ls_restrained_S_all 0.995
_refine_ls_R_factor_all 0.0451
_refine_ls_R_factor_gt 0.0274
_refine_ls_shift/su_max 0.002
_refine_ls_shift/su_mean 0.000
_refine_ls_structure_factor_coef Fsqd
_refine_ls_weighting_details 'w=1/[\s^2^(Fo^2^)+(0.02P)^2^+12.295P], P=(max(Fo^2^,0)+2Fc^2^)/3'
_refine_ls_weighting_scheme calc
_refine_ls_wR_factor_gt 0.0574
_refine_ls_wR_factor_ref 0.0651
_reflns_number_gt 6779
_reflns_number_total 8387
_reflns_threshold_expression >2sigma(I)
_cod_data_source_file ja0752989si20070716_045200.cif
_cod_data_source_block cmpd_6
_cod_database_code 4110061

loop_
_symmetry_equiv_pos_as_xyz
'x, y, z'
'-x+1/2, y+1/2, -z+1/2'
'-x, -y, -z'
'x-1/2, -y-1/2, z-1/2'

loop_
_atom_site_label
_atom_site_type_symbol
_atom_site_fract_x
_atom_site_fract_y
_atom_site_fract_z
_atom_site_U_iso_or_equiv
_atom_site_adp_type
_atom_site_occupancy
_atom_site_symmetry_multiplicity
_atom_site_calc_flag
_atom_site_refinement_flags
_atom_site_disorder_assembly
_atom_site_disorder_group
Hf1 Hf 0.410349(13) 0.704681(10) 0.214477(10) 0.03307(5) Uani 1 1 d . A .
Hf2 Hf 0.653925(13) 0.774312(11) 0.158648(10) 0.03466(5) Uani 1 1 d . . .
N1 N 0.5619(3) 0.6870(2) 0.1947(2) 0.0413(8) Uani 1 1 d . A .
N2 N 0.4980(3) 0.7513(2) 0.1357(2) 0.0406(8) Uani 1 1 d . A .
N11 N 0.4028(4) 0.7823(2) 0.3154(2) 0.0512(10) Uani 1 1 d . A .
N12 N 0.2996(3) 0.8102(3) 0.2077(3) 0.0520(10) Uani 1 1 d . A .
C10 C 0.3282(4) 0.8303(3) 0.2797(3) 0.0571(14) Uani 1 1 d . . .
C11 C 0.2840(7) 0.9007(4) 0.3210(5) 0.101(3) Uani 1 1 d . A .
H11A H 0.3398 0.9387 0.3364 0.152 Uiso 1 1 calc R . .
H11B H 0.2541 0.8817 0.3670 0.152 Uiso 1 1 calc R . .
H11C H 0.2297 0.9267 0.2861 0.152 Uiso 1 1 calc R . .
C12 C 0.4464(6) 0.7933(4) 0.3964(4) 0.0776(19) Uani 1 1 d . . .
H12A H 0.4561 0.8507 0.4071 0.093 Uiso 1 1 calc R A .
H12B H 0.3968 0.7725 0.4309 0.093 Uiso 1 1 calc R . .
C13 C 0.5461(6) 0.7526(6) 0.4128(4) 0.108(3) Uani 1 1 d . A .
H13A H 0.5961 0.7744 0.3800 0.161 Uiso 1 1 calc R . .
H13B H 0.5367 0.6957 0.4023 0.161 Uiso 1 1 calc R . .
H13C H 0.5724 0.7603 0.4673 0.161 Uiso 1 1 calc R . .
C14 C 0.2270(5) 0.8567(4) 0.1543(4) 0.081(2) Uani 1 1 d . . .
H14A H 0.1582 0.8304 0.1490 0.097 Uiso 1 1 calc R A .
H14B H 0.2185 0.9101 0.1766 0.097 Uiso 1 1 calc R . .
C15 C 0.2617(7) 0.8657(6) 0.0778(4) 0.120(3) Uani 1 1 d . A .
H15A H 0.3243 0.8989 0.0815 0.181 Uiso 1 1 calc R . .
H15B H 0.2066 0.8908 0.0430 0.181 Uiso 1 1 calc R . .
H15C H 0.2776 0.8133 0.0576 0.181 Uiso 1 1 calc R . .
N21 N 0.6765(4) 0.8730(3) 0.2421(2) 0.0537(10) Uani 1 1 d . A .
N22 N 0.7762(3) 0.7652(3) 0.2626(2) 0.0540(11) Uani 1 1 d . A .
C20 C 0.7515(4) 0.8357(4) 0.2888(3) 0.0597(14) Uani 1 1 d . . .
C21 C 0.8004(6) 0.8730(5) 0.3646(4) 0.103(3) Uani 1 1 d . A .
H21A H 0.7498 0.8723 0.4026 0.155 Uiso 1 1 calc R . .
H21B H 0.8204 0.9280 0.3551 0.155 Uiso 1 1 calc R . .
H21C H 0.8621 0.8426 0.3845 0.155 Uiso 1 1 calc R . .
C22 C 0.6334(7) 0.9493(4) 0.2616(4) 0.089(2) Uani 1 1 d . . .
H22A H 0.6859 0.9915 0.2576 0.106 Uiso 1 1 calc R A .
H22B H 0.6161 0.9481 0.3156 0.106 Uiso 1 1 calc R . .
C23 C 0.5367(6) 0.9680(4) 0.2078(5) 0.102(3) Uani 1 1 d . A .
H23A H 0.5556 0.9767 0.1555 0.154 Uiso 1 1 calc R . .
H23B H 0.5037 1.0159 0.2257 0.154 Uiso 1 1 calc R . .
H23C H 0.4880 0.9233 0.2074 0.154 Uiso 1 1 calc R . .
C24 C 0.8482(5) 0.7081(4) 0.3055(4) 0.0773(19) Uani 1 1 d . . .
H24A H 0.8860 0.6785 0.2680 0.093 Uiso 1 1 calc R A .
H24B H 0.9003 0.7380 0.3399 0.093 Uiso 1 1 calc R . .
C25 C 0.7964(6) 0.6510(5) 0.3519(5) 0.101(3) Uani 1 1 d . A .
H25A H 0.7663 0.6791 0.3935 0.151 Uiso 1 1 calc R . .
H25B H 0.8471 0.6119 0.3743 0.151 Uiso 1 1 calc R . .
H25C H 0.7410 0.6238 0.3190 0.151 Uiso 1 1 calc R . .
C30 C 0.2480(5) 0.6250(4) 0.2410(4) 0.0568(17) Uani 0.734(5) 1 d PDU A 1
C31 C 0.2668(5) 0.6110(5) 0.1637(4) 0.0533(17) Uani 0.734(5) 1 d PDU A 1
C32 C 0.3629(8) 0.5689(9) 0.1649(4) 0.0507(16) Uani 0.734(5) 1 d PDU A 1
C33 C 0.4026(5) 0.5572(4) 0.2440(4) 0.0468(15) Uani 0.734(5) 1 d PDU A 1
C34 C 0.3316(6) 0.5917(5) 0.2909(4) 0.0551(18) Uani 0.734(5) 1 d PDU A 1
C35 C 0.1520(7) 0.6637(6) 0.2691(8) 0.119(4) Uani 0.734(5) 1 d PDU A 1
H35A H 0.1159 0.6955 0.2273 0.179 Uiso 0.734(5) 1 calc PR A 1
H35B H 0.1735 0.6981 0.3134 0.179 Uiso 0.734(5) 1 calc PR A 1
H35C H 0.1052 0.6224 0.2846 0.179 Uiso 0.734(5) 1 calc PR A 1
C36 C 0.1929(8) 0.6313(6) 0.0916(6) 0.107(4) Uani 0.734(5) 1 d PDU A 1
H36A H 0.1381 0.5909 0.0841 0.161 Uiso 0.734(5) 1 calc PR A 1
H36B H 0.2318 0.6324 0.0464 0.161 Uiso 0.734(5) 1 calc PR A 1
H36C H 0.1614 0.6834 0.0983 0.161 Uiso 0.734(5) 1 calc PR A 1
C37 C 0.4114(9) 0.5408(5) 0.0944(5) 0.091(3) Uani 0.734(5) 1 d PDU A 1
H37A H 0.4871 0.5374 0.1066 0.137 Uiso 0.734(5) 1 calc PR A 1
H37B H 0.3948 0.5785 0.0519 0.137 Uiso 0.734(5) 1 calc PR A 1
H37C H 0.3837 0.4883 0.0789 0.137 Uiso 0.734(5) 1 calc PR A 1
C38 C 0.5037(6) 0.5135(5) 0.2691(7) 0.099(3) Uani 0.734(5) 1 d PDU A 1
H38A H 0.5241 0.5229 0.3242 0.148 Uiso 0.734(5) 1 calc PR A 1
H38B H 0.5585 0.5329 0.2392 0.148 Uiso 0.734(5) 1 calc PR A 1
H38C H 0.4937 0.4564 0.2600 0.148 Uiso 0.734(5) 1 calc PR A 1
C39 C 0.3387(10) 0.5887(6) 0.3786(4) 0.105(4) Uani 0.734(5) 1 d PDU A 1
H39A H 0.4073 0.5688 0.3993 0.158 Uiso 0.734(5) 1 calc PR A 1
H39B H 0.2847 0.5531 0.3943 0.158 Uiso 0.734(5) 1 calc PR A 1
H39C H 0.3285 0.6421 0.3988 0.158 Uiso 0.734(5) 1 calc PR A 1
C30A C 0.4175(13) 0.5494(14) 0.2100(9) 0.0568(17) Uani 0.266(5) 1 d PD A 2
C31A C 0.3880(13) 0.5671(14) 0.2844(8) 0.0533(17) Uani 0.266(5) 1 d PD A 2
C32A C 0.2859(13) 0.6004(16) 0.2738(8) 0.0507(16) Uani 0.266(5) 1 d PD A 2
C33A C 0.2560(13) 0.6082(14) 0.1931(8) 0.0468(15) Uani 0.266(5) 1 d PD A 2
C34A C 0.337(2) 0.577(3) 0.1535(8) 0.0551(18) Uani 0.266(5) 1 d PD A 2
C35A C 0.5158(15) 0.5062(15) 0.1917(18) 0.119(4) Uani 0.266(5) 1 d PD A 2
H35D H 0.4964 0.4581 0.1618 0.179 Uiso 0.266(5) 1 calc PR A 2
H35E H 0.5576 0.4916 0.2400 0.179 Uiso 0.266(5) 1 calc PR A 2
H35F H 0.5564 0.5412 0.1614 0.179 Uiso 0.266(5) 1 calc PR A 2
C36A C 0.449(2) 0.5468(17) 0.3622(11) 0.107(4) Uani 0.266(5) 1 d PD A 2
H36D H 0.4340 0.5865 0.4007 0.161 Uiso 0.266(5) 1 calc PR A 2
H36E H 0.5236 0.5469 0.3569 0.161 Uiso 0.266(5) 1 calc PR A 2
H36F H 0.4282 0.4941 0.3789 0.161 Uiso 0.266(5) 1 calc PR A 2
C37A C 0.223(2) 0.6282(14) 0.3377(12) 0.091(3) Uani 0.266(5) 1 d PD A 2
H37D H 0.2328 0.6855 0.3452 0.137 Uiso 0.266(5) 1 calc PR A 2
H37E H 0.2477 0.6004 0.3858 0.137 Uiso 0.266(5) 1 calc PR A 2
H37F H 0.1496 0.6165 0.3234 0.137 Uiso 0.266(5) 1 calc PR A 2
C38A C 0.1492(13) 0.6363(15) 0.1573(16) 0.099(3) Uani 0.266(5) 1 d PD A 2
H38D H 0.0968 0.5960 0.1655 0.148 Uiso 0.266(5) 1 calc PR A 2
H38E H 0.1506 0.6448 0.1017 0.148 Uiso 0.266(5) 1 calc PR A 2
H38F H 0.1315 0.6862 0.1817 0.148 Uiso 0.266(5) 1 calc PR A 2
C39A C 0.333(2) 0.5643(17) 0.0666(8) 0.105(4) Uani 0.266(5) 1 d PD A 2
H39D H 0.2678 0.5370 0.0480 0.158 Uiso 0.266(5) 1 calc PR A 2
H39E H 0.3921 0.5321 0.0550 0.158 Uiso 0.266(5) 1 calc PR A 2
H39F H 0.3350 0.6160 0.0409 0.158 Uiso 0.266(5) 1 calc PR A 2
C40 C 0.8134(3) 0.7916(3) 0.0836(3) 0.0478(11) Uani 1 1 d D A .
C41 C 0.7612(4) 0.7202(3) 0.0580(3) 0.0492(12) Uani 1 1 d D A .
C42 C 0.6629(4) 0.7421(3) 0.0181(3) 0.0472(11) Uani 1 1 d D A .
C43 C 0.6540(3) 0.8263(3) 0.0211(3) 0.0459(11) Uani 1 1 d D A .
C44 C 0.7474(4) 0.8569(3) 0.0608(3) 0.0465(11) Uani 1 1 d D A .
C45 C 0.9244(4) 0.7992(5) 0.1228(4) 0.084(2) Uani 1 1 d D . .
H45A H 0.9668 0.8281 0.0888 0.126 Uiso 1 1 calc R A .
H45B H 0.9538 0.7462 0.1333 0.126 Uiso 1 1 calc R . .
H45C H 0.9239 0.8283 0.1715 0.126 Uiso 1 1 calc R . .
C46 C 0.8042(6) 0.6360(4) 0.0693(4) 0.082(2) Uani 1 1 d D . .
H46A H 0.7468 0.5978 0.0628 0.124 Uiso 1 1 calc R A .
H46B H 0.8409 0.6308 0.1214 0.124 Uiso 1 1 calc R . .
H46C H 0.8527 0.6253 0.0310 0.124 Uiso 1 1 calc R . .
C47 C 0.5830(5) 0.6862(4) -0.0222(4) 0.0771(19) Uani 1 1 d D . .
H47A H 0.5897 0.6857 -0.0777 0.116 Uiso 1 1 calc R A .
H47B H 0.5130 0.7041 -0.0138 0.116 Uiso 1 1 calc R . .
H47C H 0.5944 0.6325 -0.0013 0.116 Uiso 1 1 calc R . .
C48 C 0.5600(4) 0.8727(4) -0.0154(3) 0.0733(18) Uani 1 1 d D . .
H48A H 0.5596 0.8726 -0.0717 0.110 Uiso 1 1 calc R A .
H48B H 0.5638 0.9274 0.0037 0.110 Uiso 1 1 calc R . .
H48C H 0.4961 0.8477 -0.0016 0.110 Uiso 1 1 calc R . .
C49 C 0.7744(6) 0.9439(3) 0.0744(4) 0.0763(18) Uani 1 1 d D . .
H49A H 0.8317 0.9584 0.0447 0.114 Uiso 1 1 calc R A .
H49B H 0.7956 0.9526 0.1295 0.114 Uiso 1 1 calc R . .
H49C H 0.7134 0.9767 0.0578 0.114 Uiso 1 1 calc R . .

loop_
_atom_site_aniso_label
_atom_site_aniso_U_11
_atom_site_aniso_U_22
_atom_site_aniso_U_33
_atom_site_aniso_U_23
_atom_site_aniso_U_13
_atom_site_aniso_U_12
Hf1 0.03085(9) 0.03266(9) 0.03676(10) 0.00154(7) 0.00851(7) 0.00127(6)
Hf2 0.03055(9) 0.04106(10) 0.03267(9) 0.00013(7) 0.00480(7) -0.00032(7)
N1 0.0361(19) 0.039(2) 0.049(2) 0.0091(16) 0.0054(16) 0.0062(15)
N2 0.0361(19) 0.047(2) 0.039(2) 0.0091(16) 0.0051(15) 0.0043(16)
N11 0.062(3) 0.049(2) 0.044(2) -0.0065(18) 0.015(2) 0.009(2)
N12 0.044(2) 0.049(2) 0.065(3) 0.014(2) 0.017(2) 0.0191(18)
C10 0.062(3) 0.045(3) 0.070(4) -0.002(3) 0.033(3) 0.010(2)
C11 0.122(6) 0.078(5) 0.112(6) -0.017(4) 0.050(5) 0.045(5)
C12 0.097(5) 0.084(5) 0.055(4) -0.017(3) 0.018(3) 0.005(4)
C13 0.095(6) 0.171(9) 0.054(4) -0.007(5) -0.008(4) -0.039(6)
C14 0.054(3) 0.075(4) 0.114(6) 0.034(4) 0.011(3) 0.021(3)
C15 0.133(7) 0.151(8) 0.076(5) 0.036(5) 0.001(5) 0.063(6)
N21 0.069(3) 0.047(2) 0.046(2) -0.0085(19) 0.009(2) -0.007(2)
N22 0.041(2) 0.070(3) 0.049(2) 0.007(2) -0.0086(18) -0.006(2)
C20 0.058(3) 0.080(4) 0.040(3) 0.000(3) 0.002(2) -0.020(3)
C21 0.113(6) 0.125(7) 0.063(4) -0.021(4) -0.025(4) -0.046(5)
C22 0.129(7) 0.055(4) 0.083(5) -0.018(3) 0.015(5) 0.005(4)
C23 0.098(6) 0.054(4) 0.161(8) -0.008(4) 0.039(6) 0.018(4)
C24 0.052(3) 0.109(5) 0.066(4) 0.022(4) -0.014(3) -0.002(3)
C25 0.085(5) 0.088(5) 0.126(7) 0.031(5) -0.004(5) 0.015(4)
C30 0.048(4) 0.044(4) 0.084(5) 0.009(4) 0.032(3) -0.003(3)
C31 0.052(4) 0.047(4) 0.059(4) 0.011(4) -0.005(3) -0.019(3)
C32 0.071(6) 0.034(5) 0.051(4) -0.005(4) 0.022(3) -0.013(4)
C33 0.051(4) 0.034(3) 0.056(4) 0.018(4) 0.010(3) -0.004(3)
C34 0.078(6) 0.044(4) 0.045(3) 0.006(3) 0.015(3) -0.020(4)
C35 0.076(6) 0.085(7) 0.213(13) 0.007(7) 0.093(7) -0.012(5)
C36 0.103(7) 0.096(7) 0.108(7) 0.035(6) -0.054(6) -0.041(6)
C37 0.140(9) 0.058(5) 0.086(6) -0.023(5) 0.060(6) -0.028(5)
C38 0.071(5) 0.049(5) 0.171(10) 0.038(6) -0.013(6) 0.010(4)
C39 0.183(11) 0.086(7) 0.051(4) 0.010(4) 0.034(5) -0.050(7)
C30A 0.048(4) 0.044(4) 0.084(5) 0.009(4) 0.032(3) -0.003(3)
C31A 0.052(4) 0.047(4) 0.059(4) 0.011(4) -0.005(3) -0.019(3)
C32A 0.071(6) 0.034(5) 0.051(4) -0.005(4) 0.022(3) -0.013(4)
C33A 0.051(4) 0.034(3) 0.056(4) 0.018(4) 0.010(3) -0.004(3)
C34A 0.078(6) 0.044(4) 0.045(3) 0.006(3) 0.015(3) -0.020(4)
C35A 0.076(6) 0.085(7) 0.213(13) 0.007(7) 0.093(7) -0.012(5)
C36A 0.103(7) 0.096(7) 0.108(7) 0.035(6) -0.054(6) -0.041(6)
C37A 0.140(9) 0.058(5) 0.086(6) -0.023(5) 0.060(6) -0.028(5)
C38A 0.071(5) 0.049(5) 0.171(10) 0.038(6) -0.013(6) 0.010(4)
C39A 0.183(11) 0.086(7) 0.051(4) 0.010(4) 0.034(5) -0.050(7)
C40 0.030(2) 0.072(3) 0.042(3) -0.002(2) 0.0082(19) -0.002(2)
C41 0.050(3) 0.052(3) 0.049(3) -0.001(2) 0.020(2) 0.007(2)
C42 0.048(3) 0.057(3) 0.039(2) -0.008(2) 0.013(2) -0.012(2)
C43 0.041(2) 0.063(3) 0.035(2) 0.005(2) 0.0101(19) 0.004(2)
C44 0.044(3) 0.053(3) 0.044(3) 0.000(2) 0.013(2) -0.008(2)
C45 0.031(3) 0.139(7) 0.084(5) 0.003(4) 0.008(3) -0.012(3)
C46 0.105(5) 0.068(4) 0.082(4) 0.009(3) 0.045(4) 0.027(4)
C47 0.065(4) 0.105(5) 0.062(4) -0.032(3) 0.011(3) -0.031(4)
C48 0.063(4) 0.112(5) 0.046(3) 0.022(3) 0.011(3) 0.024(3)
C49 0.101(5) 0.058(4) 0.073(4) -0.003(3) 0.029(4) -0.028(3)

loop_
_atom_type_symbol
_atom_type_description
_atom_type_scat_dispersion_real
_atom_type_scat_dispersion_imag
_atom_type_scat_source
C C 0.0033 0.0016 'International Tables Vol C Tables 4.2.6.8 and 6.1.1.4'
H H 0.0000 0.0000 'International Tables Vol C Tables 4.2.6.8 and 6.1.1.4'
N N 0.0061 0.0033 'International Tables Vol C Tables 4.2.6.8 and 6.1.1.4'
Hf Hf -0.5830 6.1852 'International Tables Vol C Tables 4.2.6.8 and 6.1.1.4'

loop_
_geom_angle_atom_site_label_1
_geom_angle_atom_site_label_2
_geom_angle_atom_site_label_3
_geom_angle
N2 Hf1 N1 47.76(14)
N2 Hf1 N11 112.73(16)
N1 Hf1 N11 110.35(16)
N2 Hf1 N12 93.29(15)
N1 Hf1 N12 135.45(15)
N11 Hf1 N12 59.67(16)
N2 Hf1 C32 104.8(2)
N1 Hf1 C32 90.7(2)
N11 Hf1 C32 142.1(2)
N12 Hf1 C32 124.6(2)
N2 Hf1 C31 116.7(2)
N1 Hf1 C31 122.1(2)
N11 Hf1 C31 123.8(2)
N12 Hf1 C31 92.0(2)
C32 Hf1 C31 33.1(2)
N2 Hf1 C34A 104.8(6)
N1 Hf1 C34A 97.1(4)
N11 Hf1 C34A 142.3(6)
N12 Hf1 C34A 116.0(4)
C32 Hf1 C34A 8.8(4)
C31 Hf1 C34A 25.4(4)
N2 Hf1 C33 123.50(19)
N1 Hf1 C33 87.19(18)
N11 Hf1 C33 114.41(19)
N12 Hf1 C33 137.32(18)
C32 Hf1 C33 32.9(2)
C31 Hf1 C33 54.2(2)
C34A Hf1 C33 39.9(6)
N2 Hf1 C33A 129.0(3)
N1 Hf1 C33A 128.7(4)
N11 Hf1 C33A 112.9(4)
N12 Hf1 C33A 90.7(4)
C32 Hf1 C33A 38.1(4)
C31 Hf1 C33A 12.3(3)
C34A Hf1 C33A 32.4(4)
C33 Hf1 C33A 50.5(4)
N2 Hf1 C30 148.1(2)
N1 Hf1 C30 140.17(18)
N11 Hf1 C30 93.3(2)
N12 Hf1 C30 84.01(18)
C32 Hf1 C30 53.9(2)
C31 Hf1 C30 32.22(18)
C34A Hf1 C30 50.2(5)
C33 Hf1 C30 53.38(19)
C33A Hf1 C30 20.1(3)
N2 Hf1 C34 155.5(2)
N1 Hf1 C34 114.6(2)
N11 Hf1 C34 88.39(19)
N12 Hf1 C34 108.6(2)
C32 Hf1 C34 53.8(3)
C31 Hf1 C34 53.5(2)
C34A Hf1 C34 56.2(6)
C33 Hf1 C34 32.08(18)
C33A Hf1 C34 42.9(3)
C30 Hf1 C34 31.99(18)
N2 Hf1 C30A 110.0(4)
N1 Hf1 C30A 79.2(4)
N11 Hf1 C30A 128.4(4)
N12 Hf1 C30A 143.3(4)
C32 Hf1 C30A 23.5(4)
C31 Hf1 C30A 52.5(4)
C34A Hf1 C30A 32.0(4)
C33 Hf1 C30A 14.5(3)
C33A Hf1 C30A 52.6(4)
C30 Hf1 C30A 61.1(4)
C34 Hf1 C30A 45.5(4)
N1 Hf2 N2 47.71(14)
N1 Hf2 N21 112.41(16)
N2 Hf2 N21 109.09(16)
N1 Hf2 N22 94.86(15)
N2 Hf2 N22 136.55(15)
N21 Hf2 N22 59.78(17)
N1 Hf2 C41 109.76(15)
N2 Hf2 C41 113.63(16)
N21 Hf2 C41 133.38(16)
N22 Hf2 C41 98.10(17)
N1 Hf2 C42 103.55(15)
N2 Hf2 C42 85.35(15)
N21 Hf2 C42 141.69(16)
N22 Hf2 C42 130.97(16)
C41 Hf2 C42 32.92(15)
N1 Hf2 C43 126.76(15)
N2 Hf2 C43 89.04(14)
N21 Hf2 C43 110.27(16)
N22 Hf2 C43 134.33(15)
C41 Hf2 C43 54.17(15)
C42 Hf2 C43 32.62(15)
N1 Hf2 C40 140.01(15)
N2 Hf2 C40 138.40(14)
N21 Hf2 C40 101.16(16)
N22 Hf2 C40 83.44(15)
C41 Hf2 C40 32.47(14)
C42 Hf2 C40 53.67(14)
C43 Hf2 C40 53.29(14)
N1 Hf2 C44 156.84(15)
N2 Hf2 C44 119.46(14)
N21 Hf2 C44 89.49(15)
N22 Hf2 C44 103.02(15)
C41 Hf2 C44 53.62(15)
C42 Hf2 C44 53.46(14)
C43 Hf2 C44 32.03(14)
C40 Hf2 C44 31.90(14)
N1 Hf2 Hf1 28.45(10)
N2 Hf2 Hf1 28.13(10)
N21 Hf2 Hf1 97.14(12)
N22 Hf2 Hf1 108.44(11)
C41 Hf2 Hf1 129.45(11)
C42 Hf2 Hf1 109.09(10)
C43 Hf2 Hf1 117.17(10)
C40 Hf2 Hf1 161.50(11)
C44 Hf2 Hf1 146.79(10)
N2 N1 Hf2 66.61(18)
N2 N1 Hf1 65.56(18)
Hf2 N1 Hf1 123.32(18)
N1 N2 Hf1 66.68(18)
N1 N2 Hf2 65.68(18)
Hf1 N2 Hf2 123.47(18)
C10 N11 C12 122.9(5)
C10 N11 Hf1 94.6(3)
C12 N11 Hf1 142.6(4)
C10 N12 C14 124.1(5)
C10 N12 Hf1 92.4(3)
C14 N12 Hf1 143.2(4)
N12 C10 N11 113.4(4)
N12 C10 C11 124.6(6)
N11 C10 C11 122.0(6)
C10 C11 H11A 109.5
C10 C11 H11B 109.5
H11A C11 H11B 109.5
C10 C11 H11C 109.5
H11A C11 H11C 109.5
H11B C11 H11C 109.5
C13 C12 N11 111.5(5)
C13 C12 H12A 109.3
N11 C12 H12A 109.3
C13 C12 H12B 109.3
N11 C12 H12B 109.3
H12A C12 H12B 108.0
C12 C13 H13A 109.5
C12 C13 H13B 109.5
H13A C13 H13B 109.5
C12 C13 H13C 109.5
H13A C13 H13C 109.5
H13B C13 H13C 109.5
C15 C14 N12 113.2(5)
C15 C14 H14A 108.9
N12 C14 H14A 108.9
C15 C14 H14B 108.9
N12 C14 H14B 108.9
H14A C14 H14B 107.8
C14 C15 H15A 109.5
C14 C15 H15B 109.5
H15A C15 H15B 109.5
C14 C15 H15C 109.5
H15A C15 H15C 109.5
H15B C15 H15C 109.5
C20 N21 C22 122.5(5)
C20 N21 Hf2 94.7(3)
C22 N21 Hf2 142.5(4)
C20 N22 C24 124.8(5)
C20 N22 Hf2 92.3(3)
C24 N22 Hf2 142.0(4)
N22 C20 N21 113.2(5)
N22 C20 C21 124.9(6)
N21 C20 C21 122.0(6)
C20 C21 H21A 109.5
C20 C21 H21B 109.5
H21A C21 H21B 109.5
C20 C21 H21C 109.5
H21A C21 H21C 109.5
H21B C21 H21C 109.5
N21 C22 C23 110.5(5)
N21 C22 H22A 109.6
C23 C22 H22A 109.6
N21 C22 H22B 109.6
C23 C22 H22B 109.6
H22A C22 H22B 108.1
C22 C23 H23A 109.5
C22 C23 H23B 109.5
H23A C23 H23B 109.5
C22 C23 H23C 109.5
H23A C23 H23C 109.5
H23B C23 H23C 109.5
C25 C24 N22 113.8(5)
C25 C24 H24A 108.8
N22 C24 H24A 108.8
C25 C24 H24B 108.8
N22 C24 H24B 108.8
H24A C24 H24B 107.7
C24 C25 H25A 109.5
C24 C25 H25B 109.5
H25A C25 H25B 109.5
C24 C25 H25C 109.5
H25A C25 H25C 109.5
H25B C25 H25C 109.5
C31 C30 C34 108.5(5)
C31 C30 C35 127.3(8)
C34 C30 C35 124.1(7)
C31 C30 Hf1 71.8(4)
C34 C30 Hf1 74.7(4)
C35 C30 Hf1 122.8(5)
C30 C31 C32 107.9(5)
C30 C31 C36 125.9(7)
C32 C31 C36 126.0(7)
C30 C31 Hf1 76.0(4)
C32 C31 Hf1 72.5(6)
C36 C31 Hf1 121.2(5)
C33 C32 C31 107.6(5)
C33 C32 C37 127.0(7)
C31 C32 C37 125.4(7)
C33 C32 Hf1 75.2(6)
C31 C32 Hf1 74.4(6)
C37 C32 Hf1 117.3(9)
C34 C33 C32 108.1(5)
C34 C33 C38 128.5(7)
C32 C33 C38 123.4(7)
C34 C33 Hf1 76.0(4)
C32 C33 Hf1 71.9(7)
C38 C33 Hf1 118.6(5)
C33 C34 C30 107.8(5)
C33 C34 C39 126.3(7)
C30 C34 C39 125.7(7)
C33 C34 Hf1 71.9(4)
C30 C34 Hf1 73.3(4)
C39 C34 Hf1 123.8(6)
C31A C30A C34A 108.4(8)
C31A C30A C35A 127.0(12)
C34A C30A C35A 124.5(12)
C31A C30A Hf1 75.5(14)
C34A C30A Hf1 71(2)
C35A C30A Hf1 120.9(17)
C30A C31A C32A 107.5(8)
C30A C31A C36A 126.7(12)
C32A C31A C36A 125.5(11)
C30A C31A Hf1 73.2(14)
C32A C31A Hf1 75.1(14)
C36A C31A Hf1 122.1(16)
C33A C32A C31A 108.1(7)
C33A C32A C37A 126.0(11)
C31A C32A C37A 125.8(11)
C33A C32A Hf1 70.5(13)
C31A C32A Hf1 73.7(14)
C37A C32A Hf1 118.2(17)
C32A C33A C34A 108.0(7)
C32A C33A C38A 124.6(11)
C34A C33A C38A 127.1(12)
C32A C33A Hf1 78.0(14)
C34A C33A Hf1 73(2)
C38A C33A Hf1 121.1(16)
C33A C34A C30A 107.8(8)
C33A C34A C39A 125.5(12)
C30A C34A C39A 126.2(12)
C33A C34A Hf1 75(2)
C30A C34A Hf1 77(2)
C39A C34A Hf1 120(3)
C30A C35A H35D 109.5
C30A C35A H35E 109.5
H35D C35A H35E 109.5
C30A C35A H35F 109.5
H35D C35A H35F 109.5
H35E C35A H35F 109.5
C31A C36A H36D 109.5
C31A C36A H36E 109.5
H36D C36A H36E 109.5
C31A C36A H36F 109.5
H36D C36A H36F 109.5
H36E C36A H36F 109.5
C32A C37A H37D 109.5
C32A C37A H37E 109.5
H37D C37A H37E 109.5
C32A C37A H37F 109.5
H37D C37A H37F 109.5
H37E C37A H37F 109.5
C33A C38A H38D 109.5
C33A C38A H38E 109.5
H38D C38A H38E 109.5
C33A C38A H38F 109.5
H38D C38A H38F 109.5
H38E C38A H38F 109.5
C34A C39A H39D 109.5
C34A C39A H39E 109.5
H39D C39A H39E 109.5
C34A C39A H39F 109.5
H39D C39A H39F 109.5
H39E C39A H39F 109.5
C44 C40 C41 108.4(4)
C44 C40 C45 124.5(5)
C41 C40 C45 126.9(5)
C44 C40 Hf2 74.9(3)
C41 C40 Hf2 71.7(3)
C45 C40 Hf2 123.3(4)
C40 C41 C42 107.5(4)
C40 C41 C46 126.1(5)
C42 C41 C46 126.4(5)
C40 C41 Hf2 75.8(3)
C42 C41 Hf2 73.5(3)
C46 C41 Hf2 117.8(3)
C43 C42 C41 108.1(4)
C43 C42 C47 125.6(5)
C41 C42 C47 126.3(5)
C43 C42 Hf2 74.8(3)
C41 C42 Hf2 73.5(3)
C47 C42 Hf2 118.9(3)
C44 C43 C42 108.1(4)
C44 C43 C48 127.8(5)
C42 C43 C48 124.0(5)
C44 C43 Hf2 75.9(3)
C42 C43 Hf2 72.6(3)
C48 C43 Hf2 119.0(3)
C43 C44 C40 107.9(4)
C43 C44 C49 126.5(5)
C40 C44 C49 125.6(5)
C43 C44 Hf2 72.1(3)
C40 C44 Hf2 73.2(3)
C49 C44 Hf2 122.0(3)
C40 C45 H45A 109.5
C40 C45 H45B 109.5
H45A C45 H45B 109.5
C40 C45 H45C 109.5
H45A C45 H45C 109.5
H45B C45 H45C 109.5
C41 C46 H46A 109.5
C41 C46 H46B 109.5
H46A C46 H46B 109.5
C41 C46 H46C 109.5
H46A C46 H46C 109.5
H46B C46 H46C 109.5
C42 C47 H47A 109.5
C42 C47 H47B 109.5
H47A C47 H47B 109.5
C42 C47 H47C 109.5
H47A C47 H47C 109.5
H47B C47 H47C 109.5
C43 C48 H48A 109.5
C43 C48 H48B 109.5
H48A C48 H48B 109.5
C43 C48 H48C 109.5
H48A C48 H48C 109.5
H48B C48 H48C 109.5
C44 C49 H49A 109.5
C44 C49 H49B 109.5
H49A C49 H49B 109.5
C44 C49 H49C 109.5
H49A C49 H49C 109.5
H49B C49 H49C 109.5

loop_
_geom_bond_atom_site_label_1
_geom_bond_atom_site_label_2
_geom_bond_distance
Hf1 N2 2.010(4)
Hf1 N1 2.027(4)
Hf1 N11 2.178(4)
Hf1 N12 2.254(4)
Hf1 C32 2.472(14)
Hf1 C31 2.495(7)
Hf1 C34A 2.51(5)
Hf1 C33 2.515(7)
Hf1 C33A 2.54(2)
Hf1 C30 2.549(7)
Hf1 C34 2.566(8)
Hf1 C30A 2.59(2)
Hf2 N1 2.013(4)
Hf2 N2 2.028(4)
Hf2 N21 2.182(4)
Hf2 N22 2.251(4)
Hf2 C41 2.495(5)
Hf2 C42 2.495(4)
Hf2 C43 2.523(4)
Hf2 C40 2.549(4)
Hf2 C44 2.571(4)
N1 N2 1.635(5)
N11 C10 1.342(7)
N11 C12 1.457(7)
N12 C10 1.298(7)
N12 C14 1.457(7)
C10 C11 1.514(7)
C11 H11A 0.9700
C11 H11B 0.9700
C11 H11C 0.9700
C12 C13 1.445(10)
C12 H12A 0.9800
C12 H12B 0.9800
C13 H13A 0.9700
C13 H13B 0.9700
C13 H13C 0.9700
C14 C15 1.443(10)
C14 H14A 0.9800
C14 H14B 0.9800
C15 H15A 0.9700
C15 H15B 0.9700
C15 H15C 0.9700
N21 C20 1.337(7)
N21 C22 1.442(7)
N22 C20 1.311(7)
N22 C24 1.467(7)
C20 C21 1.518(7)
C21 H21A 0.9700
C21 H21B 0.9700
C21 H21C 0.9700
C22 C23 1.496(10)
C22 H22A 0.9800
C22 H22B 0.9800
C23 H23A 0.9700
C23 H23B 0.9700
C23 H23C 0.9700
C24 C25 1.450(9)
C24 H24A 0.9800
C24 H24B 0.9800
C25 H25A 0.9700
C25 H25B 0.9700
C25 H25C 0.9700
C30 C31 1.401(8)
C30 C34 1.409(8)
C30 C35 1.513(8)
C31 C32 1.415(8)
C31 C36 1.514(8)
C32 C33 1.414(8)
C32 C37 1.499(8)
C33 C34 1.405(8)
C33 C38 1.507(8)
C34 C39 1.506(8)
C35 H35A 0.9700
C35 H35B 0.9700
C35 H35C 0.9700
C36 H36A 0.9700
C36 H36B 0.9700
C36 H36C 0.9700
C37 H37A 0.9700
C37 H37B 0.9700
C37 H37C 0.9700
C38 H38A 0.9700
C38 H38B 0.9700
C38 H38C 0.9700
C39 H39A 0.9700
C39 H39B 0.9700
C39 H39C 0.9700
C30A C31A 1.406(9)
C30A C34A 1.410(10)
C30A C35A 1.513(10)
C31A C32A 1.414(10)
C31A C36A 1.514(10)
C32A C33A 1.408(10)
C32A C37A 1.503(9)
C33A C34A 1.409(9)
C33A C38A 1.511(10)
C34A C39A 1.505(10)
C35A H35D 0.9700
C35A H35E 0.9700
C35A H35F 0.9700
C36A H36D 0.9700
C36A H36E 0.9700
C36A H36F 0.9700
C37A H37D 0.9700
C37A H37E 0.9700
C37A H37F 0.9700
C38A H38D 0.9700
C38A H38E 0.9700
C38A H38F 0.9700
C39A H39D 0.9700
C39A H39E 0.9700
C39A H39F 0.9700
C40 C44 1.407(6)
C40 C41 1.411(6)
C40 C45 1.510(6)
C41 C42 1.414(6)
C41 C46 1.513(6)
C42 C43 1.410(6)
C42 C47 1.497(6)
C43 C44 1.406(6)
C43 C48 1.508(6)
C44 C49 1.503(6)
C45 H45A 0.9700
C45 H45B 0.9700
C45 H45C 0.9700
C46 H46A 0.9700
C46 H46B 0.9700
C46 H46C 0.9700
C47 H47A 0.9700
C47 H47B 0.9700
C47 H47C 0.9700
C48 H48A 0.9700
C48 H48B 0.9700
C48 H48C 0.9700
C49 H49A 0.9700
C49 H49B 0.9700
C49 H49C 0.9700

loop_
_geom_torsion_atom_site_label_1
_geom_torsion_atom_site_label_2
_geom_torsion_atom_site_label_3
_geom_torsion_atom_site_label_4
_geom_torsion
N2 Hf1 Hf2 N1 -117.2(3)
N11 Hf1 Hf2 N1 118.7(3)
N12 Hf1 Hf2 N1 179.4(3)
C32 Hf1 Hf2 N1 -39.3(3)
C31 Hf1 Hf2 N1 -67.1(3)
C34A Hf1 Hf2 N1 -47.9(6)
C33 Hf1 Hf2 N1 -3.2(3)
C33A Hf1 Hf2 N1 -57.9(7)
C30 Hf1 Hf2 N1 -31.5(8)
C34 Hf1 Hf2 N1 21.2(3)
C30A Hf1 Hf2 N1 -15.4(4)
N1 Hf1 Hf2 N2 117.2(3)
N11 Hf1 Hf2 N2 -124.1(3)
N12 Hf1 Hf2 N2 -63.5(3)
C32 Hf1 Hf2 N2 77.8(3)
C31 Hf1 Hf2 N2 50.1(3)
C34A Hf1 Hf2 N2 69.2(6)
C33 Hf1 Hf2 N2 114.0(3)
C33A Hf1 Hf2 N2 59.3(7)
C30 Hf1 Hf2 N2 85.7(8)
C34 Hf1 Hf2 N2 138.4(3)
C30A Hf1 Hf2 N2 101.8(4)
N2 Hf1 Hf2 N21 117.7(3)
N1 Hf1 Hf2 N21 -125.1(3)
N11 Hf1 Hf2 N21 -6.40(16)
N12 Hf1 Hf2 N21 54.24(18)
C32 Hf1 Hf2 N21 -164.5(2)
C31 Hf1 Hf2 N21 167.8(3)
C34A Hf1 Hf2 N21 -173.1(6)
C33 Hf1 Hf2 N21 -128.3(2)
C33A Hf1 Hf2 N21 177.0(7)
C30 Hf1 Hf2 N21 -156.6(8)
C34 Hf1 Hf2 N21 -103.9(3)
C30A Hf1 Hf2 N21 -140.5(4)
N2 Hf1 Hf2 N22 178.2(3)
N1 Hf1 Hf2 N22 -64.7(3)
N11 Hf1 Hf2 N22 54.07(17)
N12 Hf1 Hf2 N22 114.71(18)
C32 Hf1 Hf2 N22 -104.0(2)
C31 Hf1 Hf2 N22 -131.7(3)
C34A Hf1 Hf2 N22 -112.6(6)
C33 Hf1 Hf2 N22 -67.8(2)
C33A Hf1 Hf2 N22 -122.6(7)
C30 Hf1 Hf2 N22 -96.2(8)
C34 Hf1 Hf2 N22 -43.5(3)
C30A Hf1 Hf2 N22 -80.0(4)
N2 Hf1 Hf2 C41 -64.0(3)
N1 Hf1 Hf2 C41 53.1(3)
N11 Hf1 Hf2 C41 171.89(18)
N12 Hf1 Hf2 C41 -127.48(19)
C32 Hf1 Hf2 C41 13.8(2)
C31 Hf1 Hf2 C41 -13.9(3)
C34A Hf1 Hf2 C41 5.2(6)
C33 Hf1 Hf2 C41 50.0(2)
C33A Hf1 Hf2 C41 -4.7(7)
C30 Hf1 Hf2 C41 21.7(8)
C34 Hf1 Hf2 C41 74.3(3)
C30A Hf1 Hf2 C41 37.8(4)
N2 Hf1 Hf2 C42 -34.0(3)
N1 Hf1 Hf2 C42 83.2(3)
N11 Hf1 Hf2 C42 -158.06(17)
N12 Hf1 Hf2 C42 -97.42(18)
C32 Hf1 Hf2 C42 43.9(2)
C31 Hf1 Hf2 C42 16.1(3)
C34A Hf1 Hf2 C42 35.3(6)
C33 Hf1 Hf2 C42 80.0(2)
C33A Hf1 Hf2 C42 25.3(7)
C30 Hf1 Hf2 C42 51.7(8)
C34 Hf1 Hf2 C42 104.4(3)
C30A Hf1 Hf2 C42 67.8(4)
N2 Hf1 Hf2 C43 0.5(3)
N1 Hf1 Hf2 C43 117.7(3)
N11 Hf1 Hf2 C43 -123.57(17)
N12 Hf1 Hf2 C43 -62.93(18)
C32 Hf1 Hf2 C43 78.3(2)
C31 Hf1 Hf2 C43 50.6(3)
C34A Hf1 Hf2 C43 69.8(6)
C33 Hf1 Hf2 C43 114.5(2)
C33A Hf1 Hf2 C43 59.8(7)
C30 Hf1 Hf2 C43 86.2(8)
C34 Hf1 Hf2 C43 138.9(3)
C30A Hf1 Hf2 C43 102.3(4)
N2 Hf1 Hf2 C40 -53.8(4)
N1 Hf1 Hf2 C40 63.4(4)
N11 Hf1 Hf2 C40 -177.9(4)
N12 Hf1 Hf2 C40 -117.2(4)
C32 Hf1 Hf2 C40 24.1(4)
C31 Hf1 Hf2 C40 -3.7(4)
C34A Hf1 Hf2 C40 15.5(7)
C33 Hf1 Hf2 C40 60.2(4)
C33A Hf1 Hf2 C40 5.5(8)
C30 Hf1 Hf2 C40 31.9(9)
C34 Hf1 Hf2 C40 84.6(4)
C30A Hf1 Hf2 C40 48.0(5)
N2 Hf1 Hf2 C44 17.6(3)
N1 Hf1 Hf2 C44 134.8(3)
N11 Hf1 Hf2 C44 -106.5(2)
N12 Hf1 Hf2 C44 -45.8(2)
C32 Hf1 Hf2 C44 95.4(3)
C31 Hf1 Hf2 C44 67.7(3)
C34A Hf1 Hf2 C44 86.8(6)
C33 Hf1 Hf2 C44 131.6(3)
C33A Hf1 Hf2 C44 76.9(7)
C30 Hf1 Hf2 C44 103.3(8)
C34 Hf1 Hf2 C44 156.0(3)
C30A Hf1 Hf2 C44 119.4(4)
N21 Hf2 N1 N2 95.9(2)
N22 Hf2 N1 N2 155.2(2)
C41 Hf2 N1 N2 -104.4(2)
C42 Hf2 N1 N2 -70.6(2)
C43 Hf2 N1 N2 -45.0(3)
C40 Hf2 N1 N2 -119.3(2)
C44 Hf2 N1 N2 -64.1(4)
Hf1 Hf2 N1 N2 34.5(2)
N2 Hf2 N1 Hf1 -34.5(2)
N21 Hf2 N1 Hf1 61.4(3)
N22 Hf2 N1 Hf1 120.6(2)
C41 Hf2 N1 Hf1 -139.0(2)
C42 Hf2 N1 Hf1 -105.2(2)
C43 Hf2 N1 Hf1 -79.5(3)
C40 Hf2 N1 Hf1 -153.79(19)
C44 Hf2 N1 Hf1 -98.7(4)
N11 Hf1 N1 N2 -102.7(2)
N12 Hf1 N1 N2 -35.7(3)
C32 Hf1 N1 N2 109.5(3)
C31 Hf1 N1 N2 98.4(3)
C34A Hf1 N1 N2 103.5(6)
C33 Hf1 N1 N2 142.3(2)
C33A Hf1 N1 N2 111.1(4)
C30 Hf1 N1 N2 134.6(3)
C34 Hf1 N1 N2 159.4(2)
C30A Hf1 N1 N2 130.1(4)
N2 Hf1 N1 Hf2 34.9(2)
N11 Hf1 N1 Hf2 -67.8(3)
N12 Hf1 N1 Hf2 -0.9(4)
C32 Hf1 N1 Hf2 144.4(3)
C31 Hf1 N1 Hf2 133.3(2)
C34A Hf1 N1 Hf2 138.4(6)
C33 Hf1 N1 Hf2 177.1(3)
C33A Hf1 N1 Hf2 146.0(4)
C30 Hf1 N1 Hf2 169.4(3)
C34 Hf1 N1 Hf2 -165.7(2)
C30A Hf1 N1 Hf2 165.0(4)
Hf2 N1 N2 Hf1 -148.64(17)
Hf1 N1 N2 Hf2 148.64(17)
N11 Hf1 N2 N1 97.4(2)
N12 Hf1 N2 N1 155.8(2)
C32 Hf1 N2 N1 -77.1(3)
C31 Hf1 N2 N1 -110.3(3)
C34A Hf1 N2 N1 -86.2(4)
C33 Hf1 N2 N1 -47.1(3)
C33A Hf1 N2 N1 -110.6(5)
C30 Hf1 N2 N1 -120.3(3)
C34 Hf1 N2 N1 -50.4(5)
C30A Hf1 N2 N1 -53.1(4)
N1 Hf1 N2 Hf2 -34.6(2)
N11 Hf1 N2 Hf2 62.8(3)
N12 Hf1 N2 Hf2 121.1(2)
C32 Hf1 N2 Hf2 -111.7(3)
C31 Hf1 N2 Hf2 -144.9(2)
C34A Hf1 N2 Hf2 -120.9(5)
C33 Hf1 N2 Hf2 -81.8(3)
C33A Hf1 N2 Hf2 -145.3(5)
C30 Hf1 N2 Hf2 -154.9(3)
C34 Hf1 N2 Hf2 -85.1(5)
C30A Hf1 N2 Hf2 -87.7(4)
N21 Hf2 N2 N1 -103.3(2)
N22 Hf2 N2 N1 -37.5(3)
C41 Hf2 N2 N1 95.8(2)
C42 Hf2 N2 N1 113.1(2)
C43 Hf2 N2 N1 145.5(2)
C40 Hf2 N2 N1 122.4(2)
C44 Hf2 N2 N1 156.0(2)
Hf1 Hf2 N2 N1 -35.0(2)
N1 Hf2 N2 Hf1 35.0(2)
N21 Hf2 N2 Hf1 -68.4(3)
N22 Hf2 N2 Hf1 -2.5(4)
C41 Hf2 N2 Hf1 130.7(2)
C42 Hf2 N2 Hf1 148.0(2)
C43 Hf2 N2 Hf1 -179.5(2)
C40 Hf2 N2 Hf1 157.3(2)
C44 Hf2 N2 Hf1 -169.03(19)
N2 Hf1 N11 C10 80.7(3)
N1 Hf1 N11 C10 132.2(3)
N12 Hf1 N11 C10 0.6(3)
C32 Hf1 N11 C10 -108.0(4)
C31 Hf1 N11 C10 -69.4(4)
C34A Hf1 N11 C10 -93.6(8)
C33 Hf1 N11 C10 -131.4(3)
C33A Hf1 N11 C10 -75.9(5)
C30 Hf1 N11 C10 -80.5(3)
C34 Hf1 N11 C10 -112.1(4)
C30A Hf1 N11 C10 -135.6(5)
N2 Hf1 N11 C12 -101.1(7)
N1 Hf1 N11 C12 -49.6(7)
N12 Hf1 N11 C12 178.8(7)
C32 Hf1 N11 C12 70.2(8)
C31 Hf1 N11 C12 108.9(7)
C34A Hf1 N11 C12 84.6(10)
C33 Hf1 N11 C12 46.8(7)
C33A Hf1 N11 C12 102.3(8)
C30 Hf1 N11 C12 97.8(7)
C34 Hf1 N11 C12 66.1(7)
C30A Hf1 N11 C12 42.6(9)
N2 Hf1 N12 C10 -115.1(3)
N1 Hf1 N12 C10 -89.5(4)
N11 Hf1 N12 C10 -0.6(3)
C32 Hf1 N12 C10 134.4(4)
C31 Hf1 N12 C10 128.0(4)
C34A Hf1 N12 C10 136.7(7)
C33 Hf1 N12 C10 93.5(4)
C33A Hf1 N12 C10 115.8(4)
C30 Hf1 N12 C10 96.7(4)
C34 Hf1 N12 C10 76.0(4)
C30A Hf1 N12 C10 114.2(7)
N2 Hf1 N12 C14 58.3(6)
N1 Hf1 N12 C14 83.9(7)
N11 Hf1 N12 C14 172.8(7)
C32 Hf1 N12 C14 -52.2(7)
C31 Hf1 N12 C14 -58.6(6)
C34A Hf1 N12 C14 -49.9(9)
C33 Hf1 N12 C14 -93.1(7)
C33A Hf1 N12 C14 -70.8(7)
C30 Hf1 N12 C14 -89.9(6)
C34 Hf1 N12 C14 -110.6(6)
C30A Hf1 N12 C14 -72.4(9)
C14 N12 C10 N11 -174.2(5)
Hf1 N12 C10 N11 1.0(5)
C14 N12 C10 C11 5.4(9)
Hf1 N12 C10 C11 -179.4(6)
C12 N11 C10 N12 -179.7(5)
Hf1 N11 C10 N12 -1.0(5)
C12 N11 C10 C11 0.6(9)
Hf1 N11 C10 C11 179.3(5)
C10 N11 C12 C13 -161.1(6)
Hf1 N11 C12 C13 21.0(10)
C10 N12 C14 C15 135.5(7)
Hf1 N12 C14 C15 -36.6(10)
N1 Hf2 N21 C20 80.8(3)
N2 Hf2 N21 C20 131.9(3)
N22 Hf2 N21 C20 -1.5(3)
C41 Hf2 N21 C20 -72.5(4)
C42 Hf2 N21 C20 -120.6(3)
C43 Hf2 N21 C20 -131.8(3)
C40 Hf2 N21 C20 -77.0(3)
C44 Hf2 N21 C20 -106.9(3)
Hf1 Hf2 N21 C20 105.7(3)
N1 Hf2 N21 C22 -91.3(7)
N2 Hf2 N21 C22 -40.1(7)
N22 Hf2 N21 C22 -173.6(7)
C41 Hf2 N21 C22 115.5(7)
C42 Hf2 N21 C22 67.3(8)
C43 Hf2 N21 C22 56.1(7)
C40 Hf2 N21 C22 110.9(7)
C44 Hf2 N21 C22 81.0(7)
Hf1 Hf2 N21 C22 -66.4(7)
N1 Hf2 N22 C20 -111.6(3)
N2 Hf2 N22 C20 -84.8(4)
N21 Hf2 N22 C20 1.5(3)
C41 Hf2 N22 C20 137.6(3)
C42 Hf2 N22 C20 135.7(3)
C43 Hf2 N22 C20 91.0(4)
C40 Hf2 N22 C20 108.5(3)
C44 Hf2 N22 C20 83.2(3)
Hf1 Hf2 N22 C20 -86.0(3)
N1 Hf2 N22 C24 56.9(6)
N2 Hf2 N22 C24 83.7(7)
N21 Hf2 N22 C24 170.0(7)
C41 Hf2 N22 C24 -53.9(6)
C42 Hf2 N22 C24 -55.8(7)
C43 Hf2 N22 C24 -100.5(6)
C40 Hf2 N22 C24 -83.0(6)
C44 Hf2 N22 C24 -108.3(6)
Hf1 Hf2 N22 C24 82.5(6)
C24 N22 C20 N21 -173.7(5)
Hf2 N22 C20 N21 -2.3(5)
C24 N22 C20 C21 5.7(9)
Hf2 N22 C20 C21 177.1(6)
C22 N21 C20 N22 176.7(5)
Hf2 N21 C20 N22 2.4(5)
C22 N21 C20 C21 -2.8(9)
Hf2 N21 C20 C21 -177.0(5)
C20 N21 C22 C23 -168.0(6)
Hf2 N21 C22 C23 2.6(11)
C20 N22 C24 C25 91.9(8)
Hf2 N22 C24 C25 -74.0(9)
N2 Hf1 C30 C31 16.9(6)
N1 Hf1 C30 C31 -69.7(5)
N11 Hf1 C30 C31 162.5(4)
N12 Hf1 C30 C31 103.5(4)
C32 Hf1 C30 C31 -38.0(4)
C34A Hf1 C30 C31 -27.9(7)
C33 Hf1 C30 C31 -79.2(4)
C33A Hf1 C30 C31 -5.3(12)
C34 Hf1 C30 C31 -115.8(6)
C30A Hf1 C30 C31 -64.7(5)
N2 Hf1 C30 C34 132.8(4)
N1 Hf1 C30 C34 46.2(6)
N11 Hf1 C30 C34 -81.6(4)
N12 Hf1 C30 C34 -140.6(4)
C32 Hf1 C30 C34 77.8(4)
C31 Hf1 C30 C34 115.8(6)
C34A Hf1 C30 C34 88.0(7)
C33 Hf1 C30 C34 36.6(4)
C33A Hf1 C30 C34 110.6(12)
C30A Hf1 C30 C34 51.2(5)
N2 Hf1 C30 C35 -106.2(8)
N1 Hf1 C30 C35 167.2(7)
N11 Hf1 C30 C35 39.4(8)
N12 Hf1 C30 C35 -19.6(7)
C32 Hf1 C30 C35 -161.1(8)
C31 Hf1 C30 C35 -123.1(9)
C34A Hf1 C30 C35 -151.0(11)
C33 Hf1 C30 C35 157.7(8)
C33A Hf1 C30 C35 -128.4(14)
C34 Hf1 C30 C35 121.1(9)
C30A Hf1 C30 C35 172.2(10)
C34 C30 C31 C32 -0.2(9)
C35 C30 C31 C32 -176.1(10)
Hf1 C30 C31 C32 66.1(8)
C34 C30 C31 C36 175.1(8)
C35 C30 C31 C36 -0.8(13)
Hf1 C30 C31 C36 -118.6(8)
C34 C30 C31 Hf1 -66.2(6)
C35 C30 C31 Hf1 117.8(8)
N2 Hf1 C31 C30 -170.1(4)
N1 Hf1 C31 C30 134.9(4)
N11 Hf1 C31 C30 -21.1(5)
N12 Hf1 C31 C30 -75.4(4)
C32 Hf1 C31 C30 114.3(6)
C34A Hf1 C31 C30 123.1(15)
C33 Hf1 C31 C30 76.4(4)
C33A Hf1 C31 C30 8.5(19)
C34 Hf1 C31 C30 36.4(3)
C30A Hf1 C31 C30 94.3(5)
N2 Hf1 C31 C32 75.6(5)
N1 Hf1 C31 C32 20.6(5)
N11 Hf1 C31 C32 -135.4(4)
N12 Hf1 C31 C32 170.3(5)
C34A Hf1 C31 C32 8.8(17)
C33 Hf1 C31 C32 -37.9(4)
C33A Hf1 C31 C32 -106(2)
C30 Hf1 C31 C32 -114.3(6)
C34 Hf1 C31 C32 -77.9(5)
C30A Hf1 C31 C32 -20.0(6)
N2 Hf1 C31 C36 -46.3(8)
N1 Hf1 C31 C36 -101.4(7)
N11 Hf1 C31 C36 102.6(7)
N12 Hf1 C31 C36 48.4(7)
C32 Hf1 C31 C36 -122.0(9)
C34A Hf1 C31 C36 -113.2(17)
C33 Hf1 C31 C36 -159.9(8)
C33A Hf1 C31 C36 132(2)
C30 Hf1 C31 C36 123.8(9)
C34 Hf1 C31 C36 160.1(8)
C30A Hf1 C31 C36 -141.9(9)
C30 C31 C32 C33 0.1(12)
C36 C31 C32 C33 -175.3(9)
Hf1 C31 C32 C33 68.5(9)
C30 C31 C32 C37 179.0(12)
C36 C31 C32 C37 3.6(19)
Hf1 C31 C32 C37 -112.7(14)
C30 C31 C32 Hf1 -68.4(6)
C36 C31 C32 Hf1 116.3(8)
N2 Hf1 C32 C33 130.0(4)
N1 Hf1 C32 C33 83.8(4)
N11 Hf1 C32 C33 -41.7(6)
N12 Hf1 C32 C33 -125.3(4)
C31 Hf1 C32 C33 -113.5(7)
C34A Hf1 C32 C33 -139(5)
C33A Hf1 C32 C33 -94.1(7)
C30 Hf1 C32 C33 -76.6(5)
C34 Hf1 C32 C33 -36.7(4)
C30A Hf1 C32 C33 23.6(9)
N2 Hf1 C32 C31 -116.5(4)
N1 Hf1 C32 C31 -162.7(4)
N11 Hf1 C32 C31 71.8(5)
N12 Hf1 C32 C31 -11.7(6)
C34A Hf1 C32 C31 -25(5)
C33 Hf1 C32 C31 113.5(7)
C33A Hf1 C32 C31 19.4(5)
C30 Hf1 C32 C31 37.0(4)
C34 Hf1 C32 C31 76.9(4)
C30A Hf1 C32 C31 137.2(12)
N2 Hf1 C32 C37 5.7(7)
N1 Hf1 C32 C37 -40.5(6)
N11 Hf1 C32 C37 -166.0(6)
N12 Hf1 C32 C37 110.4(6)
C31 Hf1 C32 C37 122.2(8)
C34A Hf1 C32 C37 97(5)
C33 Hf1 C32 C37 -124.3(8)
C33A Hf1 C32 C37 141.6(9)
C30 Hf1 C32 C37 159.1(7)
C34 Hf1 C32 C37 -161.0(7)
C30A Hf1 C32 C37 -100.7(12)
C31 C32 C33 C34 0.1(14)
C37 C32 C33 C34 -178.8(11)
Hf1 C32 C33 C34 67.9(7)
C31 C32 C33 C38 179.3(8)
C37 C32 C33 C38 0(2)
Hf1 C32 C33 C38 -112.8(8)
C31 C32 C33 Hf1 -67.9(9)
C37 C32 C33 Hf1 113.3(14)
N2 Hf1 C33 C34 -177.4(4)
N1 Hf1 C33 C34 149.7(4)
N11 Hf1 C33 C34 38.5(5)
N12 Hf1 C33 C34 -32.4(6)
C32 Hf1 C33 C34 -114.8(6)
C31 Hf1 C33 C34 -76.7(4)
C34A Hf1 C33 C34 -105.8(8)
C33A Hf1 C33 C34 -61.9(5)
C30 Hf1 C33 C34 -36.5(4)
C30A Hf1 C33 C34 -154.6(18)
N2 Hf1 C33 C32 -62.7(5)
N1 Hf1 C33 C32 -95.6(5)
N11 Hf1 C33 C32 153.3(4)
N12 Hf1 C33 C32 82.4(5)
C31 Hf1 C33 C32 38.1(4)
C34A Hf1 C33 C32 9.0(10)
C33A Hf1 C33 C32 52.9(6)
C30 Hf1 C33 C32 78.3(5)
C34 Hf1 C33 C32 114.8(6)
C30A Hf1 C33 C32 -39.8(16)
N2 Hf1 C33 C38 56.0(7)
N1 Hf1 C33 C38 23.1(6)
N11 Hf1 C33 C38 -88.0(6)
N12 Hf1 C33 C38 -158.9(6)
C32 Hf1 C33 C38 118.7(8)
C31 Hf1 C33 C38 156.8(7)
C34A Hf1 C33 C38 127.7(10)
C33A Hf1 C33 C38 171.6(9)
C30 Hf1 C33 C38 -163.0(7)
C34 Hf1 C33 C38 -126.5(8)
C30A Hf1 C33 C38 78.9(18)
C32 C33 C34 C30 -0.2(12)
C38 C33 C34 C30 -179.3(7)
Hf1 C33 C34 C30 65.0(6)
C32 C33 C34 C39 175.7(8)
C38 C33 C34 C39 -3.5(14)
Hf1 C33 C34 C39 -119.1(9)
C32 C33 C34 Hf1 -65.2(8)
C38 C33 C34 Hf1 115.6(8)
C31 C30 C34 C33 0.2(9)
C35 C30 C34 C33 176.3(7)
Hf1 C30 C34 C33 -64.1(6)
C31 C30 C34 C39 -175.7(8)
C35 C30 C34 C39 0.4(13)
Hf1 C30 C34 C39 120.0(8)
C31 C30 C34 Hf1 64.3(5)
C35 C30 C34 Hf1 -119.5(8)
N2 Hf1 C34 C33 5.2(7)
N1 Hf1 C34 C33 -33.7(5)
N11 Hf1 C34 C33 -145.4(4)
N12 Hf1 C34 C33 157.4(4)
C32 Hf1 C34 C33 37.7(4)
C31 Hf1 C34 C33 79.1(4)
C34A Hf1 C34 C33 48.1(5)
C33A Hf1 C34 C33 87.5(7)
C30 Hf1 C34 C33 115.7(6)
C30A Hf1 C34 C33 8.6(6)
N2 Hf1 C34 C30 -110.6(6)
N1 Hf1 C34 C30 -149.4(4)
N11 Hf1 C34 C30 98.9(4)
N12 Hf1 C34 C30 41.7(4)
C32 Hf1 C34 C30 -78.0(4)
C31 Hf1 C34 C30 -36.6(4)
C34A Hf1 C34 C30 -67.7(5)
C33 Hf1 C34 C30 -115.7(6)
C33A Hf1 C34 C30 -28.2(6)
C30A Hf1 C34 C30 -107.1(6)
N2 Hf1 C34 C39 127.3(7)
N1 Hf1 C34 C39 88.4(7)
N11 Hf1 C34 C39 -23.3(7)
N12 Hf1 C34 C39 -80.5(7)
C32 Hf1 C34 C39 159.8(8)
C31 Hf1 C34 C39 -158.8(8)
C34A Hf1 C34 C39 170.2(10)
C33 Hf1 C34 C39 122.1(9)
C33A Hf1 C34 C39 -150.4(10)
C30 Hf1 C34 C39 -122.2(9)
C30A Hf1 C34 C39 130.7(10)
N2 Hf1 C30A C31A 158.3(8)
N1 Hf1 C30A C31A 121.3(9)
N11 Hf1 C30A C31A 13.8(11)
N12 Hf1 C30A C31A -75.4(11)
C32 Hf1 C30A C31A -120.7(15)
C31 Hf1 C30A C31A -92.9(9)
C34A Hf1 C30A C31A -115.8(15)
C33 Hf1 C30A C31A -1.6(13)
C33A Hf1 C30A C31A -77.4(9)
C30 Hf1 C30A C31A -55.5(8)
C34 Hf1 C30A C31A -20.2(7)
N2 Hf1 C30A C34A -85.9(12)
N1 Hf1 C30A C34A -123.0(12)
N11 Hf1 C30A C34A 129.6(11)
N12 Hf1 C30A C34A 40.4(14)
C32 Hf1 C30A C34A -5.0(15)
C31 Hf1 C30A C34A 22.9(11)
C33 Hf1 C30A C34A 114(2)
C33A Hf1 C30A C34A 38.4(11)
C30 Hf1 C30A C34A 60.3(12)
C34 Hf1 C30A C34A 95.6(12)
N2 Hf1 C30A C35A 33.5(13)
N1 Hf1 C30A C35A -3.5(12)
N11 Hf1 C30A C35A -111.0(12)
N12 Hf1 C30A C35A 159.8(13)
C32 Hf1 C30A C35A 114.5(16)
C31 Hf1 C30A C35A 142.3(13)
C34A Hf1 C30A C35A 119.4(17)
C33 Hf1 C30A C35A -126(2)
C33A Hf1 C30A C35A 157.8(13)
C30 Hf1 C30A C35A 179.7(13)
C34 Hf1 C30A C35A -145.0(14)
C34A C30A C31A C32A 4(4)
C35A C30A C31A C32A -174(3)
Hf1 C30A C31A C32A 68(2)
C34A C30A C31A C36A 178(3)
C35A C30A C31A C36A 0(5)
Hf1 C30A C31A C36A -118(3)
C34A C30A C31A Hf1 -64(3)
C35A C30A C31A Hf1 118(3)
N2 Hf1 C31A C30A -31.4(12)
N1 Hf1 C31A C30A -57.6(9)
N11 Hf1 C31A C30A -169.1(9)
N12 Hf1 C31A C30A 133.3(9)
C32 Hf1 C31A C30A 27.8(8)
C31 Hf1 C31A C30A 66.2(9)
C34A Hf1 C31A C30A 36.8(8)
C33 Hf1 C31A C30A 1.3(12)
C33A Hf1 C31A C30A 77.9(9)
C30 Hf1 C31A C30A 103.5(10)
C34 Hf1 C31A C30A 130.3(17)
N2 Hf1 C31A C32A -145.4(8)
N1 Hf1 C31A C32A -171.5(9)
N11 Hf1 C31A C32A 76.9(9)
N12 Hf1 C31A C32A 19.4(11)
C32 Hf1 C31A C32A -86.1(9)
C31 Hf1 C31A C32A -47.7(8)
C34A Hf1 C31A C32A -77.1(9)
C33 Hf1 C31A C32A -112.6(17)
C33A Hf1 C31A C32A -36.1(8)
C30 Hf1 C31A C32A -10.4(8)
C34 Hf1 C31A C32A 16.4(11)
C30A Hf1 C31A C32A -113.9(13)
N2 Hf1 C31A C36A 91.7(13)
N1 Hf1 C31A C36A 65.6(12)
N11 Hf1 C31A C36A -45.9(12)
N12 Hf1 C31A C36A -103.5(13)
C32 Hf1 C31A C36A 151.0(14)
C31 Hf1 C31A C36A -170.6(13)
C34A Hf1 C31A C36A 160.0(13)
C33 Hf1 C31A C36A 124.5(19)
C33A Hf1 C31A C36A -158.9(13)
C30 Hf1 C31A C36A -133.3(13)
C34 Hf1 C31A C36A -106.5(18)
C30A Hf1 C31A C36A 123.2(15)
C30A C31A C32A C33A -4(3)
C36A C31A C32A C33A -178(2)
Hf1 C31A C32A C33A 63(2)
C30A C31A C32A C37A -180(2)
C36A C31A C32A C37A 6(5)
Hf1 C31A C32A C37A -113(3)
C30A C31A C32A Hf1 -67(2)
C36A C31A C32A Hf1 119(3)
N2 Hf1 C32A C33A -38.8(15)
N1 Hf1 C32A C33A -106.0(9)
N11 Hf1 C32A C33A 138.3(9)
N12 Hf1 C32A C33A 78.9(9)
C32 Hf1 C32A C33A -49.4(8)
C31 Hf1 C32A C33A -6.1(8)
C34A Hf1 C32A C33A -38.3(8)
C33 Hf1 C32A C33A -92.2(9)
C30 Hf1 C32A C33A 37.6(12)
C34 Hf1 C32A C33A -139(2)
C30A Hf1 C32A C33A -79.2(8)
N2 Hf1 C32A C31A 77.7(13)
N1 Hf1 C32A C31A 10.6(11)
N11 Hf1 C32A C31A -105.2(9)
N12 Hf1 C32A C31A -164.6(9)
C32 Hf1 C32A C31A 67.2(9)
C31 Hf1 C32A C31A 110.5(10)
C34A Hf1 C32A C31A 78.3(8)
C33 Hf1 C32A C31A 24.4(7)
C33A Hf1 C32A C31A 116.6(13)
C30 Hf1 C32A C31A 154.1(19)
C34 Hf1 C32A C31A -22.0(16)
C30A Hf1 C32A C31A 37.3(8)
N2 Hf1 C32A C37A -160.0(13)
N1 Hf1 C32A C37A 132.9(11)
N11 Hf1 C32A C37A 17.1(12)
N12 Hf1 C32A C37A -42.3(12)
C32 Hf1 C32A C37A -170.5(13)
C31 Hf1 C32A C37A -127.2(13)
C34A Hf1 C32A C37A -159.4(12)
C33 Hf1 C32A C37A 146.7(13)
C33A Hf1 C32A C37A -121.1(14)
C30 Hf1 C32A C37A -83.6(17)
C34 Hf1 C32A C37A 100(2)
C30A Hf1 C32A C37A 159.6(13)
C31A C32A C33A C34A 2(4)
C37A C32A C33A C34A 178(3)
Hf1 C32A C33A C34A 67(3)
C31A C32A C33A C38A 176(2)
C37A C32A C33A C38A -8(4)
Hf1 C32A C33A C38A -120(2)
C31A C32A C33A Hf1 -65(2)
C37A C32A C33A Hf1 111(3)
N2 Hf1 C33A C32A 161.8(8)
N1 Hf1 C33A C32A 99.2(9)
N11 Hf1 C33A C32A -46.3(9)
N12 Hf1 C33A C32A -103.4(9)
C32 Hf1 C33A C32A 101.8(9)
C31 Hf1 C33A C32A 160(3)
C34A Hf1 C33A C32A 113.4(14)
C33 Hf1 C33A C32A 57.1(8)
C30 Hf1 C33A C32A -33.1(10)
C34 Hf1 C33A C32A 13.7(8)
C30A Hf1 C33A C32A 75.4(8)
N2 Hf1 C33A C34A 48.4(12)
N1 Hf1 C33A C34A -14.3(12)
N11 Hf1 C33A C34A -159.7(11)
N12 Hf1 C33A C34A 143.2(11)
C32 Hf1 C33A C34A -11.6(12)
C31 Hf1 C33A C34A 47(2)
C33 Hf1 C33A C34A -56.3(11)
C30 Hf1 C33A C34A -146.5(17)
C34 Hf1 C33A C34A -99.7(11)
C30A Hf1 C33A C34A -38.0(10)
N2 Hf1 C33A C38A -74.9(13)
N1 Hf1 C33A C38A -137.5(12)
N11 Hf1 C33A C38A 77.0(12)
N12 Hf1 C33A C38A 19.9(12)
C32 Hf1 C33A C38A -134.9(13)
C31 Hf1 C33A C38A -76(2)
C34A Hf1 C33A C38A -123.3(16)
C33 Hf1 C33A C38A -179.5(13)
C30 Hf1 C33A C38A 90.2(16)
C34 Hf1 C33A C38A 137.0(14)
C30A Hf1 C33A C38A -161.3(13)
C32A C33A C34A C30A 0(5)
C38A C33A C34A C30A -173(3)
Hf1 C33A C34A C30A 71(3)
C32A C33A C34A C39A 172(4)
C38A C33A C34A C39A -1(7)
Hf1 C33A C34A C39A -117(5)
C32A C33A C34A Hf1 -71(2)
C38A C33A C34A Hf1 116(3)
C31A C30A C34A C33A -3(5)
C35A C30A C34A C33A 176(3)
Hf1 C30A C34A C33A -69(3)
C31A C30A C34A C39A -175(4)
C35A C30A C34A C39A 3(7)
Hf1 C30A C34A C39A 118(5)
C31A C30A C34A Hf1 67(2)
C35A C30A C34A Hf1 -115(3)
N2 Hf1 C34A C33A -143.0(9)
N1 Hf1 C34A C33A 168.8(9)
N11 Hf1 C34A C33A 31.5(14)
N12 Hf1 C34A C33A -41.8(12)
C32 Hf1 C34A C33A 126(6)
C31 Hf1 C34A C33A -21.2(9)
C33 Hf1 C34A C33A 91.9(13)
C30 Hf1 C34A C33A 14.3(7)
C34 Hf1 C34A C33A 53.9(9)
C30A Hf1 C34A C33A 112.7(17)
N2 Hf1 C34A C30A 104.3(11)
N1 Hf1 C34A C30A 56.1(11)
N11 Hf1 C34A C30A -81.2(11)
N12 Hf1 C34A C30A -154.5(9)
C32 Hf1 C34A C30A 13(4)
C31 Hf1 C34A C30A -134(2)
C33 Hf1 C34A C30A -20.8(8)
C33A Hf1 C34A C30A -112.7(17)
C30 Hf1 C34A C30A -98.4(13)
C34 Hf1 C34A C30A -58.8(10)
N2 Hf1 C34A C39A -20.4(13)
N1 Hf1 C34A C39A -68.5(12)
N11 Hf1 C34A C39A 154.2(13)
N12 Hf1 C34A C39A 80.9(13)
C32 Hf1 C34A C39A -112(5)
C31 Hf1 C34A C39A 101.5(18)
C33 Hf1 C34A C39A -145.4(14)
C33A Hf1 C34A C39A 122.7(15)
C30 Hf1 C34A C39A 137.0(13)
C34 Hf1 C34A C39A 176.6(13)
C30A Hf1 C34A C39A -124.6(17)
N1 Hf2 C40 C44 142.4(3)
N2 Hf2 C40 C44 65.9(4)
N21 Hf2 C40 C44 -70.5(3)
N22 Hf2 C40 C44 -127.9(3)
C41 Hf2 C40 C44 115.7(4)
C42 Hf2 C40 C44 77.5(3)
C43 Hf2 C40 C44 36.6(3)
Hf1 Hf2 C40 C44 100.9(4)
N1 Hf2 C40 C41 26.7(4)
N2 Hf2 C40 C41 -49.8(4)
N21 Hf2 C40 C41 173.8(3)
N22 Hf2 C40 C41 116.4(3)
C42 Hf2 C40 C41 -38.2(3)
C43 Hf2 C40 C41 -79.1(3)
C44 Hf2 C40 C41 -115.7(4)
Hf1 Hf2 C40 C41 -14.8(5)
N1 Hf2 C40 C45 -96.0(5)
N2 Hf2 C40 C45 -172.4(4)
N21 Hf2 C40 C45 51.2(5)
N22 Hf2 C40 C45 -6.2(5)
C41 Hf2 C40 C45 -122.6(6)
C42 Hf2 C40 C45 -160.9(5)
C43 Hf2 C40 C45 158.2(5)
C44 Hf2 C40 C45 121.6(6)
Hf1 Hf2 C40 C45 -137.5(4)
C44 C40 C41 C42 0.8(5)
C45 C40 C41 C42 -174.3(5)
Hf2 C40 C41 C42 67.3(3)
C44 C40 C41 C46 179.2(5)
C45 C40 C41 C46 4.1(8)
Hf2 C40 C41 C46 -114.3(5)
C44 C40 C41 Hf2 -66.5(3)
C45 C40 C41 Hf2 118.4(5)
N1 Hf2 C41 C40 -162.2(3)
N2 Hf2 C41 C40 146.4(3)
N21 Hf2 C41 C40 -8.4(4)
N22 Hf2 C41 C40 -64.0(3)
C42 Hf2 C41 C40 113.4(4)
C43 Hf2 C41 C40 76.2(3)
C44 Hf2 C41 C40 36.3(3)
Hf1 Hf2 C41 C40 174.0(2)
N1 Hf2 C41 C42 84.4(3)
N2 Hf2 C41 C42 33.0(3)
N21 Hf2 C41 C42 -121.8(3)
N22 Hf2 C41 C42 -177.4(3)
C43 Hf2 C41 C42 -37.2(3)
C40 Hf2 C41 C42 -113.4(4)
C44 Hf2 C41 C42 -77.1(3)
Hf1 Hf2 C41 C42 60.6(3)
N1 Hf2 C41 C46 -38.5(5)
N2 Hf2 C41 C46 -90.0(5)
N21 Hf2 C41 C46 115.2(4)
N22 Hf2 C41 C46 59.7(5)
C42 Hf2 C41 C46 -123.0(6)
C43 Hf2 C41 C46 -160.2(5)
C40 Hf2 C41 C46 123.6(6)
C44 Hf2 C41 C46 159.9(5)
Hf1 Hf2 C41 C46 -62.4(5)
C40 C41 C42 C43 -1.5(5)
C46 C41 C42 C43 -179.9(5)
Hf2 C41 C42 C43 67.4(3)
C40 C41 C42 C47 177.1(5)
C46 C41 C42 C47 -1.3(8)
Hf2 C41 C42 C47 -114.1(5)
C40 C41 C42 Hf2 -68.9(3)
C46 C41 C42 Hf2 112.7(5)
N1 Hf2 C42 C43 139.9(3)
N2 Hf2 C42 C43 95.5(3)
N21 Hf2 C42 C43 -19.7(4)
N22 Hf2 C42 C43 -111.1(3)
C41 Hf2 C42 C43 -114.5(4)
C40 Hf2 C42 C43 -76.8(3)
C44 Hf2 C42 C43 -36.9(2)
Hf1 Hf2 C42 C43 110.8(2)
N1 Hf2 C42 C41 -105.5(3)
N2 Hf2 C42 C41 -150.0(3)
N21 Hf2 C42 C41 94.8(4)
N22 Hf2 C42 C41 3.4(4)
C43 Hf2 C42 C41 114.5(4)
C40 Hf2 C42 C41 37.7(3)
C44 Hf2 C42 C41 77.6(3)
Hf1 Hf2 C42 C41 -134.6(2)
N1 Hf2 C42 C47 17.3(5)
N2 Hf2 C42 C47 -27.2(4)
N21 Hf2 C42 C47 -142.4(4)
N22 Hf2 C42 C47 126.2(4)
C41 Hf2 C42 C47 122.8(6)
C43 Hf2 C42 C47 -122.7(6)
C40 Hf2 C42 C47 160.5(5)
C44 Hf2 C42 C47 -159.6(5)
Hf1 Hf2 C42 C47 -11.8(5)
C41 C42 C43 C44 1.6(5)
C47 C42 C43 C44 -177.0(5)
Hf2 C42 C43 C44 68.2(3)
C41 C42 C43 C48 179.7(4)
C47 C42 C43 C48 1.1(8)
Hf2 C42 C43 C48 -113.7(4)
C41 C42 C43 Hf2 -66.6(3)
C47 C42 C43 Hf2 114.9(5)
N1 Hf2 C43 C44 -165.9(3)
N2 Hf2 C43 C44 162.6(3)
N21 Hf2 C43 C44 52.6(3)
N22 Hf2 C43 C44 -14.5(4)
C41 Hf2 C43 C44 -77.0(3)
C42 Hf2 C43 C44 -114.5(4)
C40 Hf2 C43 C44 -36.4(3)
Hf1 Hf2 C43 C44 162.3(2)
N1 Hf2 C43 C42 -51.4(3)
N2 Hf2 C43 C42 -82.9(3)
N21 Hf2 C43 C42 167.1(3)
N22 Hf2 C43 C42 100.0(3)
C41 Hf2 C43 C42 37.6(3)
C40 Hf2 C43 C42 78.1(3)
C44 Hf2 C43 C42 114.5(4)
Hf1 Hf2 C43 C42 -83.1(3)
N1 Hf2 C43 C48 68.4(5)
N2 Hf2 C43 C48 36.9(4)
N21 Hf2 C43 C48 -73.1(4)
N22 Hf2 C43 C48 -140.2(4)
C41 Hf2 C43 C48 157.3(5)
C42 Hf2 C43 C48 119.8(5)
C40 Hf2 C43 C48 -162.1(5)
C44 Hf2 C43 C48 -125.7(5)
Hf1 Hf2 C43 C48 36.6(4)
C42 C43 C44 C40 -1.1(5)
C48 C43 C44 C40 -179.1(5)
Hf2 C43 C44 C40 64.9(3)
C42 C43 C44 C49 177.0(5)
C48 C43 C44 C49 -1.0(8)
Hf2 C43 C44 C49 -117.0(5)
C42 C43 C44 Hf2 -66.0(3)
C48 C43 C44 Hf2 116.0(5)
C41 C40 C44 C43 0.2(5)
C45 C40 C44 C43 175.5(5)
Hf2 C40 C44 C43 -64.2(3)
C41 C40 C44 C49 -178.0(5)
C45 C40 C44 C49 -2.7(8)
Hf2 C40 C44 C49 117.6(5)
C41 C40 C44 Hf2 64.4(3)
C45 C40 C44 Hf2 -120.3(5)
N1 Hf2 C44 C43 29.8(5)
N2 Hf2 C44 C43 -20.1(3)
N21 Hf2 C44 C43 -131.9(3)
N22 Hf2 C44 C43 169.4(3)
C41 Hf2 C44 C43 78.9(3)
C42 Hf2 C44 C43 37.6(3)
C40 Hf2 C44 C43 115.8(4)
Hf1 Hf2 C44 C43 -29.5(4)
N1 Hf2 C44 C40 -86.0(4)
N2 Hf2 C44 C40 -135.9(3)
N21 Hf2 C44 C40 112.4(3)
N22 Hf2 C44 C40 53.6(3)
C41 Hf2 C44 C40 -36.9(3)
C42 Hf2 C44 C40 -78.2(3)
C43 Hf2 C44 C40 -115.8(4)
Hf1 Hf2 C44 C40 -145.3(2)
N1 Hf2 C44 C49 152.1(4)
N2 Hf2 C44 C49 102.3(4)
N21 Hf2 C44 C49 -9.5(5)
N22 Hf2 C44 C49 -68.2(5)
C41 Hf2 C44 C49 -158.8(5)
C42 Hf2 C44 C49 160.0(5)
C43 Hf2 C44 C49 122.4(6)
C40 Hf2 C44 C49 -121.8(5)
Hf1 Hf2 C44 C49 92.8(5)
